data_1569517
loop_
_publ_author_name
'Deziel, Anthony P.'
'Gahlawat, Sahil'
'Hazari, Nilay'
'Hopmann, Kathrin H.'
'Mercado, Brandon Q.'

_publ_section_title
;
 Comparative study of CO<sub>2</sub> insertion into pincer supported
 palladium alkyl and aryl complexes.
;
_journal_issue 30
_journal_name_full 'Chemical science'
_journal_page_first 8164
_journal_page_last 8179
_journal_paper_doi 10.1039/d3sc01459b
_journal_volume 14
_journal_year 2023
_chemical_formula_moiety 'C48 H90 B2 N4 P4 Pd2, 2(C6 H6)'
_chemical_formula_sum 'C60 H102 B2 N4 P4 Pd2'
_chemical_formula_weight 1237.75
_space_group_crystal_system triclinic
_space_group_IT_number 2
_space_group_name_Hall '-P 1'
_space_group_name_H-M_alt 'P -1'
_atom_sites_solution_hydrogens mixed
_atom_sites_solution_primary SHELXT
_atom_sites_solution_secondary difmap
_audit_creation_date 2023-02-20
_audit_creation_method
;
Olex2 1.5
(compiled 2021.12.09 svn.r5202d8cf for OlexSys, GUI svn.r6439)
;
_audit_update_record
;
2023-02-21 deposited with the CCDC.	2023-07-03 downloaded from the CCDC.
;
_cell_angle_alpha 71.643(6)
_cell_angle_beta 89.513(6)
_cell_angle_gamma 83.927(6)
_cell_formula_units_Z 1
_cell_length_a 10.1464(8)
_cell_length_b 11.2723(8)
_cell_length_c 15.0798(10)
_cell_measurement_reflns_used 6513
_cell_measurement_temperature 93.15
_cell_measurement_theta_max 24.9440
_cell_measurement_theta_min 1.9220
_cell_volume 1627.2(2)
_computing_cell_refinement 'CrysAlisPro 1.171.42.54a (Rigaku OD, 2022)'
_computing_data_collection 'CrysAlisPro 1.171.42.54a (Rigaku OD, 2022)'
_computing_data_reduction 'CrysAlisPro 1.171.42.54a (Rigaku OD, 2022)'
_computing_molecular_graphics 'Olex2 1.5 (Dolomanov et al., 2009)'
_computing_publication_material 'Olex2 1.5 (Dolomanov et al., 2009)'
_computing_structure_refinement 'SHELXL 2014/7 (Sheldrick, 2015)'
_computing_structure_solution 'SHELXT 2018/2 (Sheldrick, 2018)'
_diffrn_ambient_temperature 93.15
_diffrn_detector 'Hybrid Pixel Array Detector'
_diffrn_detector_area_resol_mean 10.0000
_diffrn_measured_fraction_theta_full 0.993
_diffrn_measured_fraction_theta_max 0.993
_diffrn_measurement_details
;
List of Runs (angles in degrees, time in seconds):

  # Type    Start    End  Width  t~exp~   \w     \q     \k     \f   Frames
#--------------------------------------------------------------------------
  1  \w     65.00 110.00   0.50   14.75    --   20.00  54.00 -90.00   90
  2  \w    -73.00 103.00   0.50   14.75    --   20.00  54.00  30.00  352
  3  \w    -71.00  66.00   0.50   14.75    --   20.00  54.00  90.00  274
  4  \w     69.00  95.00   0.50   14.75    --   20.00  54.00  90.00   52
  5  \w    -63.00  -2.00   0.50   14.75    --   20.00  54.00-150.00  122
  6  \w     44.00  71.00   0.50   14.75    --   20.00  54.00-150.00   54
  7  \w    -73.00  -8.00   0.50   14.75    --   20.00  54.00 -30.00  130
  8  \w     39.00  74.00   0.50   14.75    --   20.00  54.00 -30.00   70
  9  \w     21.00  48.00   0.50   14.75    --   20.00  54.00-120.00   54
 10  \w     70.00 108.00   0.50   14.75    --   20.00  54.00-120.00   76
 11  \w    -65.00  72.00   0.50   14.75    --   20.00  54.00 120.00  274
 12  \w    -63.00 107.00   0.50   14.75    --   20.00  54.00   0.00  340
 13  \w    -72.00 -43.00   0.50   14.75    --   20.00  54.00-180.00   58
 14  \w    -16.00  12.00   0.50   14.75    --   20.00  54.00-180.00   56
 15  \w     28.00  53.00   0.50   14.75    --   20.00  54.00-180.00   50
 16  \w    -14.00  11.00   0.50   14.75    --   20.00  54.00  60.00   50
 17  \w    -69.00 -42.00   0.50   14.75    --   20.00  54.00 -90.00   54
;
_diffrn_measurement_device 'two-circle diffractometer'
_diffrn_measurement_device_type 'XtaLAB Mini II'
_diffrn_measurement_method '\w scans'
_diffrn_orient_matrix_type 'CrysAlisPro convention (1999,Acta A55,543-557)'
_diffrn_orient_matrix_UB_11 0.0239048000
_diffrn_orient_matrix_UB_12 -0.0270667000
_diffrn_orient_matrix_UB_13 -0.0344105000
_diffrn_orient_matrix_UB_21 0.0661331000
_diffrn_orient_matrix_UB_22 0.0028241000
_diffrn_orient_matrix_UB_23 0.0134198000
_diffrn_orient_matrix_UB_31 0.0008104000
_diffrn_orient_matrix_UB_32 -0.0608880000
_diffrn_orient_matrix_UB_33 0.0330693000
_diffrn_radiation_monochromator graphite
_diffrn_radiation_probe x-ray
_diffrn_radiation_type 'Mo K\a'
_diffrn_radiation_wavelength 0.71073
_diffrn_reflns_av_R_equivalents 0.0879
_diffrn_reflns_av_unetI/netI 0.0895
_diffrn_reflns_Laue_measured_fraction_full 0.993
_diffrn_reflns_Laue_measured_fraction_max 0.993
_diffrn_reflns_limit_h_max 12
_diffrn_reflns_limit_h_min -12
_diffrn_reflns_limit_k_max 13
_diffrn_reflns_limit_k_min -13
_diffrn_reflns_limit_l_max 17
_diffrn_reflns_limit_l_min -17
_diffrn_reflns_number 22513
_diffrn_reflns_point_group_measured_fraction_full 0.993
_diffrn_reflns_point_group_measured_fraction_max 0.993
_diffrn_reflns_theta_full 25.019
_diffrn_reflns_theta_max 25.019
_diffrn_reflns_theta_min 1.915
_diffrn_source 'fine-focus sealed X-ray tube'
_diffrn_source_type 'Rigaku (Mo) X-ray Source'
_exptl_absorpt_coefficient_mu 0.689
_exptl_absorpt_correction_T_max 1.00000
_exptl_absorpt_correction_T_min 0.52850
_exptl_absorpt_correction_type multi-scan
_exptl_absorpt_process_details
;
CrysAlisPro 1.171.42.54a (Rigaku Oxford Diffraction, 2022)
Empirical absorption correction using spherical harmonics,
implemented in SCALE3 ABSPACK scaling algorithm.
;
_exptl_crystal_colour colourless
_exptl_crystal_colour_primary colourless
_exptl_crystal_density_diffrn 1.263
_exptl_crystal_description plate
_exptl_crystal_F_000 652
_exptl_crystal_size_max 0.25
_exptl_crystal_size_mid 0.1
_exptl_crystal_size_min 0.05
_refine_diff_density_max 2.161
_refine_diff_density_min -1.706
_refine_diff_density_rms 0.151
_refine_ls_extinction_method none
_refine_ls_goodness_of_fit_ref 0.994
_refine_ls_hydrogen_treatment mixed
_refine_ls_matrix_type full
_refine_ls_number_parameters 340
_refine_ls_number_reflns 5701
_refine_ls_number_restraints 0
_refine_ls_restrained_S_all 0.994
_refine_ls_R_factor_all 0.0871
_refine_ls_R_factor_gt 0.0650
_refine_ls_shift/su_max 0.000
_refine_ls_shift/su_mean 0.000
_refine_ls_structure_factor_coef Fsqd
_refine_ls_weighting_details 'w=1/[\s^2^(Fo^2^)+(0.1032P)^2^] where P=(Fo^2^+2Fc^2^)/3'
_refine_ls_weighting_scheme calc
_refine_ls_wR_factor_gt 0.1535
_refine_ls_wR_factor_ref 0.1637
_reflns_Friedel_coverage 0.000
_reflns_number_gt 4390
_reflns_number_total 5701
_reflns_threshold_expression 'I > 2\s(I)'
_cod_data_source_file d3sc01459b3.cif
_cod_data_source_block mini2-22009
_cod_depositor_comments 'Adding full bibliography for 1569513--1569521.cif.'
_cod_database_code 1569517
_shelx_shelxl_version_number 2014/7
_shelx_space_group_comment
;
The symmetry employed for this shelxl refinement is uniquely defined
by the following loop, which should always be used as a source of
symmetry information in preference to the above space-group names.
They are only intended as comments.
;
_shelx_estimated_absorpt_t_max 0.966
_shelx_estimated_absorpt_t_min 0.847
_olex2_refinement_description
;
1.a Secondary CH2 refined with riding coordinates:
 C7(H7A,H7B), C16(H16A,H16B)
1.b Aromatic/amide H refined with riding coordinates:
 C2(H2), C3(H3), C4(H4), C5(H5), C25(H25), C26(H26), C27(H27), C28(H28),
 C29(H29), C30(H30)
1.c Idealised Me refined as rotating group:
 C9(H9A,H9B,H9C), C10(H10A,H10B,H10C), C11(H11A,H11B,H11C), C13(H13A,H13B,
 H13C), C14(H14A,H14B,H14C), C15(H15A,H15B,H15C), C18(H18A,H18B,H18C), C19(H19A,
 H19B,H19C), C20(H20A,H20B,H20C), C22(H22A,H22B,H22C), C23(H23A,H23B,H23C),
 C24(H24A,H24B,H24C)
;
_olex2_submission_special_instructions 'No special instructions were received'
_oxdiff_exptl_absorpt_empirical_details
;
Empirical correction (ABSPACK) includes:
- Absorption correction using spherical harmonics
- Frame scaling
;
_oxdiff_exptl_absorpt_empirical_full_max 1.430
_oxdiff_exptl_absorpt_empirical_full_min 0.661

loop_
_space_group_symop_operation_xyz
'x, y, z'
'-x, -y, -z'

loop_
_atom_site_label
_atom_site_type_symbol
_atom_site_fract_x
_atom_site_fract_y
_atom_site_fract_z
_atom_site_U_iso_or_equiv
_atom_site_adp_type
_atom_site_occupancy
_atom_site_site_symmetry_order
_atom_site_calc_flag
_atom_site_refinement_flags_posn
_atom_site_refinement_flags_adp
_atom_site_refinement_flags_occupancy
_atom_site_disorder_assembly
_atom_site_disorder_group
Pd1 Pd 0.40500(4) 0.54542(4) 0.29125(3) 0.02461(17) Uani 1 1 d . . . . .
P1 P 0.55013(14) 0.68478(13) 0.21896(9) 0.0233(3) Uani 1 1 d . . . . .
P2 P 0.76147(14) 0.58139(13) 0.68939(10) 0.0240(3) Uani 1 1 d . . . . .
N1 N 0.8340(4) 0.5744(4) 0.5088(3) 0.0222(10) Uani 1 1 d . . . . .
N2 N 0.7600(4) 0.6078(4) 0.3585(3) 0.0224(10) Uani 1 1 d . . . . .
C1 C 0.7991(5) 0.4598(5) 0.5016(4) 0.0230(12) Uani 1 1 d . . . . .
C2 C 0.8112(6) 0.3402(5) 0.5663(4) 0.0293(13) Uani 1 1 d . . . . .
H2 H 0.8425 0.3262 0.6283 0.035 Uiso 1 1 calc R U . . .
C3 C 0.7765(6) 0.2407(5) 0.5380(4) 0.0311(13) Uani 1 1 d . . . . .
H3 H 0.7849 0.1579 0.5810 0.037 Uiso 1 1 calc R U . . .
C4 C 0.7293(6) 0.2623(5) 0.4466(4) 0.0314(14) Uani 1 1 d . . . . .
H4 H 0.7061 0.1936 0.4284 0.038 Uiso 1 1 calc R U . . .
C5 C 0.7158(5) 0.3825(5) 0.3817(4) 0.0271(13) Uani 1 1 d . . . . .
H5 H 0.6825 0.3967 0.3202 0.033 Uiso 1 1 calc R U . . .
C6 C 0.7521(5) 0.4815(5) 0.4095(4) 0.0232(12) Uani 1 1 d . . . . .
C7 C 0.7306(5) 0.6612(5) 0.2578(3) 0.0255(12) Uani 1 1 d . . . . .
H7A H 0.7795 0.6057 0.2264 0.031 Uiso 1 1 calc R U . . .
H7B H 0.7661 0.7437 0.2352 0.031 Uiso 1 1 calc R U . . .
C8 C 0.5788(6) 0.6848(5) 0.0934(4) 0.0267(12) Uani 1 1 d . . . . .
C9 C 0.6081(6) 0.5453(5) 0.0997(4) 0.0318(14) Uani 1 1 d . . . . .
H9A H 0.6915 0.5099 0.1349 0.048 Uiso 1 1 calc R U . . .
H9B H 0.6157 0.5385 0.0366 0.048 Uiso 1 1 calc R U . . .
H9C H 0.5358 0.4989 0.1316 0.048 Uiso 1 1 calc R U . . .
C10 C 0.4474(6) 0.7360(6) 0.0360(4) 0.0346(14) Uani 1 1 d . . . . .
H10A H 0.3748 0.6921 0.0700 0.052 Uiso 1 1 calc R U . . .
H10B H 0.4555 0.7221 -0.0248 0.052 Uiso 1 1 calc R U . . .
H10C H 0.4288 0.8263 0.0267 0.052 Uiso 1 1 calc R U . . .
C11 C 0.6928(6) 0.7568(6) 0.0420(4) 0.0352(14) Uani 1 1 d . . . . .
H11A H 0.6946 0.7551 -0.0226 0.053 Uiso 1 1 calc R U . . .
H11B H 0.7774 0.7168 0.0740 0.053 Uiso 1 1 calc R U . . .
H11C H 0.6788 0.8442 0.0421 0.053 Uiso 1 1 calc R U . . .
C12 C 0.4927(6) 0.8494(5) 0.2212(4) 0.0286(13) Uani 1 1 d . . . . .
C13 C 0.5197(6) 0.8451(5) 0.3234(4) 0.0325(14) Uani 1 1 d . . . . .
H13A H 0.4922 0.7673 0.3666 0.049 Uiso 1 1 calc R U . . .
H13B H 0.4694 0.9176 0.3352 0.049 Uiso 1 1 calc R U . . .
H13C H 0.6146 0.8477 0.3330 0.049 Uiso 1 1 calc R U . . .
C14 C 0.5628(6) 0.9572(5) 0.1547(4) 0.0353(14) Uani 1 1 d . . . . .
H14A H 0.6589 0.9391 0.1662 0.053 Uiso 1 1 calc R U . . .
H14B H 0.5320 1.0364 0.1660 0.053 Uiso 1 1 calc R U . . .
H14C H 0.5420 0.9643 0.0898 0.053 Uiso 1 1 calc R U . . .
C15 C 0.3431(6) 0.8758(5) 0.2020(4) 0.0331(14) Uani 1 1 d . . . . .
H15A H 0.3238 0.8808 0.1373 0.050 Uiso 1 1 calc R U . . .
H15B H 0.3107 0.9557 0.2117 0.050 Uiso 1 1 calc R U . . .
H15C H 0.2989 0.8078 0.2447 0.050 Uiso 1 1 calc R U . . .
C16 C 0.8883(5) 0.5860(5) 0.5954(3) 0.0249(12) Uani 1 1 d . . . . .
H16A H 0.9283 0.6662 0.5803 0.030 Uiso 1 1 calc R U . . .
H16B H 0.9600 0.5168 0.6207 0.030 Uiso 1 1 calc R U . . .
C17 C 0.8803(5) 0.5273(5) 0.7949(4) 0.0277(13) Uani 1 1 d . . . . .
C18 C 0.9162(6) 0.3843(5) 0.8141(4) 0.0318(13) Uani 1 1 d . . . . .
H18A H 0.9673 0.3702 0.7623 0.048 Uiso 1 1 calc R U . . .
H18B H 0.8347 0.3432 0.8200 0.048 Uiso 1 1 calc R U . . .
H18C H 0.9692 0.3491 0.8723 0.048 Uiso 1 1 calc R U . . .
C19 C 0.8069(6) 0.5452(6) 0.8814(4) 0.0353(14) Uani 1 1 d . . . . .
H19A H 0.7918 0.6350 0.8745 0.053 Uiso 1 1 calc R U . . .
H19B H 0.8610 0.5013 0.9380 0.053 Uiso 1 1 calc R U . . .
H19C H 0.7215 0.5105 0.8862 0.053 Uiso 1 1 calc R U . . .
C20 C 1.0086(6) 0.5903(6) 0.7843(4) 0.0356(14) Uani 1 1 d . . . . .
H20A H 0.9874 0.6797 0.7773 0.053 Uiso 1 1 calc R U . . .
H20B H 1.0545 0.5816 0.7288 0.053 Uiso 1 1 calc R U . . .
H20C H 1.0660 0.5500 0.8398 0.053 Uiso 1 1 calc R U . . .
C21 C 0.6954(6) 0.7520(5) 0.6666(4) 0.0307(13) Uani 1 1 d . . . . .
C22 C 0.7946(7) 0.8430(6) 0.6741(5) 0.0424(16) Uani 1 1 d . . . . .
H22A H 0.8739 0.8309 0.6391 0.064 Uiso 1 1 calc R U . . .
H22B H 0.8195 0.8262 0.7399 0.064 Uiso 1 1 calc R U . . .
H22C H 0.7534 0.9298 0.6482 0.064 Uiso 1 1 calc R U . . .
C23 C 0.5780(6) 0.7587(6) 0.7311(4) 0.0371(15) Uani 1 1 d . . . . .
H23A H 0.5306 0.8435 0.7105 0.056 Uiso 1 1 calc R U . . .
H23B H 0.6113 0.7391 0.7955 0.056 Uiso 1 1 calc R U . . .
H23C H 0.5175 0.6977 0.7282 0.056 Uiso 1 1 calc R U . . .
C24 C 0.6366(6) 0.7973(6) 0.5647(4) 0.0378(15) Uani 1 1 d . . . . .
H24A H 0.7090 0.8051 0.5205 0.057 Uiso 1 1 calc R U . . .
H24B H 0.5842 0.8791 0.5528 0.057 Uiso 1 1 calc R U . . .
H24C H 0.5798 0.7360 0.5569 0.057 Uiso 1 1 calc R U . . .
B1 B 0.8154(6) 0.6667(6) 0.4188(4) 0.0255(14) Uani 1 1 d . . . . .
H1 H 0.847(6) 0.769(5) 0.399(4) 0.038 Uiso 1 1 d . U . . .
C25 C 0.1614(8) 0.8069(8) -0.1198(7) 0.069(3) Uani 1 1 d . . . . .
H25 H 0.2026 0.7288 -0.0802 0.083 Uiso 1 1 calc R U . . .
C26 C 0.1886(8) 0.8478(8) -0.2142(7) 0.068(2) Uani 1 1 d . . . . .
H26 H 0.2510 0.7989 -0.2394 0.082 Uiso 1 1 calc R U . . .
C27 C 0.1262(9) 0.9571(8) -0.2702(6) 0.060(2) Uani 1 1 d . . . . .
H27 H 0.1440 0.9837 -0.3350 0.072 Uiso 1 1 calc R U . . .
C28 C 0.0378(8) 1.0302(8) -0.2355(6) 0.063(2) Uani 1 1 d . . . . .
H28 H -0.0054 1.1071 -0.2753 0.076 Uiso 1 1 calc R U . . .
C29 C 0.0126(9) 0.9900(9) -0.1415(6) 0.074(3) Uani 1 1 d . . . . .
H29 H -0.0489 1.0395 -0.1162 0.089 Uiso 1 1 calc R U . . .
C30 C 0.0747(10) 0.8807(9) -0.0847(6) 0.081(3) Uani 1 1 d . . . . .
H30 H 0.0577 0.8551 -0.0197 0.097 Uiso 1 1 calc R U . . .

loop_
_atom_site_aniso_label
_atom_site_aniso_U_11
_atom_site_aniso_U_22
_atom_site_aniso_U_33
_atom_site_aniso_U_23
_atom_site_aniso_U_13
_atom_site_aniso_U_12
Pd1 0.0262(3) 0.0307(3) 0.0216(2) -0.01542(19) 0.00241(17) -0.00205(17)
P1 0.0248(8) 0.0296(8) 0.0194(7) -0.0141(6) 0.0017(6) 0.0001(6)
P2 0.0258(8) 0.0308(8) 0.0212(7) -0.0175(6) 0.0026(6) 0.0006(6)
N1 0.024(3) 0.030(2) 0.018(2) -0.015(2) 0.0020(19) -0.0015(19)
N2 0.022(3) 0.031(3) 0.017(2) -0.013(2) 0.0005(19) -0.0008(19)
C1 0.023(3) 0.030(3) 0.022(3) -0.017(2) 0.006(2) 0.000(2)
C2 0.036(3) 0.032(3) 0.023(3) -0.013(3) 0.002(3) 0.003(2)
C3 0.037(4) 0.032(3) 0.027(3) -0.014(3) 0.002(3) 0.001(3)
C4 0.032(3) 0.035(3) 0.036(3) -0.022(3) 0.003(3) -0.005(3)
C5 0.029(3) 0.035(3) 0.023(3) -0.018(3) 0.005(2) -0.002(2)
C6 0.020(3) 0.030(3) 0.023(3) -0.013(2) 0.005(2) -0.002(2)
C7 0.035(3) 0.027(3) 0.016(3) -0.010(2) 0.004(2) -0.001(2)
C8 0.031(3) 0.034(3) 0.019(3) -0.014(2) 0.002(2) -0.002(2)
C9 0.036(4) 0.041(3) 0.027(3) -0.023(3) 0.003(3) -0.005(3)
C10 0.037(4) 0.045(4) 0.026(3) -0.017(3) -0.001(3) -0.002(3)
C11 0.041(4) 0.045(4) 0.023(3) -0.016(3) 0.008(3) -0.003(3)
C12 0.034(3) 0.030(3) 0.028(3) -0.018(3) -0.002(3) 0.002(2)
C13 0.036(4) 0.038(3) 0.026(3) -0.017(3) -0.002(3) 0.004(3)
C14 0.045(4) 0.031(3) 0.031(3) -0.012(3) -0.002(3) -0.002(3)
C15 0.037(4) 0.033(3) 0.032(3) -0.016(3) 0.000(3) 0.001(3)
C16 0.026(3) 0.034(3) 0.020(3) -0.016(2) -0.002(2) 0.002(2)
C17 0.026(3) 0.042(3) 0.020(3) -0.018(3) 0.008(2) 0.000(2)
C18 0.031(3) 0.042(3) 0.025(3) -0.016(3) 0.000(3) -0.001(3)
C19 0.032(4) 0.055(4) 0.026(3) -0.024(3) 0.001(3) 0.001(3)
C20 0.026(3) 0.055(4) 0.035(3) -0.026(3) 0.002(3) -0.008(3)
C21 0.038(4) 0.029(3) 0.031(3) -0.016(3) 0.003(3) -0.005(3)
C22 0.049(4) 0.033(3) 0.054(4) -0.026(3) 0.009(3) -0.006(3)
C23 0.041(4) 0.038(4) 0.039(4) -0.025(3) 0.006(3) 0.001(3)
C24 0.042(4) 0.039(4) 0.032(3) -0.016(3) 0.000(3) 0.012(3)
B1 0.025(4) 0.032(4) 0.024(3) -0.015(3) 0.006(3) -0.001(3)
C25 0.060(6) 0.054(5) 0.092(7) -0.021(5) -0.042(5) -0.006(4)
C26 0.057(5) 0.067(6) 0.103(7) -0.058(6) 0.019(5) -0.018(4)
C27 0.077(6) 0.065(6) 0.049(5) -0.025(4) 0.011(4) -0.032(5)
C28 0.056(5) 0.059(5) 0.068(6) -0.011(4) -0.016(4) -0.001(4)
C29 0.070(6) 0.092(7) 0.068(6) -0.041(5) 0.008(5) 0.009(5)
C30 0.111(8) 0.087(7) 0.041(5) -0.017(5) -0.010(5) -0.011(6)

loop_
_atom_type_symbol
_atom_type_description
_atom_type_scat_dispersion_real
_atom_type_scat_dispersion_imag
_atom_type_scat_source
C C 0.0033 0.0016 'International Tables Vol C Tables 4.2.6.8 and 6.1.1.4'
H H 0.0000 0.0000 'International Tables Vol C Tables 4.2.6.8 and 6.1.1.4'
B B 0.0013 0.0007 'International Tables Vol C Tables 4.2.6.8 and 6.1.1.4'
N N 0.0061 0.0033 'International Tables Vol C Tables 4.2.6.8 and 6.1.1.4'
P P 0.1023 0.0942 'International Tables Vol C Tables 4.2.6.8 and 6.1.1.4'
Pd Pd -0.9988 1.0072 'International Tables Vol C Tables 4.2.6.8 and 6.1.1.4'

loop_
_geom_angle_atom_site_label_1
_geom_angle_atom_site_label_2
_geom_angle_atom_site_label_3
_geom_angle
_geom_angle_site_symmetry_1
_geom_angle_site_symmetry_3
_geom_angle_publ_flag
P1 Pd1 P2 159.99(5) . 2_666 ?
C7 P1 Pd1 121.78(17) . . ?
C7 P1 C8 97.2(2) . . ?
C7 P1 C12 103.3(2) . . ?
C8 P1 Pd1 111.19(18) . . ?
C12 P1 Pd1 111.66(19) . . ?
C12 P1 C8 110.6(2) . . ?
C16 P2 Pd1 120.47(18) . 2_666 ?
C16 P2 C17 98.1(2) . . ?
C17 P2 Pd1 111.10(18) . 2_666 ?
C21 P2 Pd1 112.08(19) . 2_666 ?
C21 P2 C16 104.1(3) . . ?
C21 P2 C17 109.8(3) . . ?
C1 N1 C16 122.9(4) . . ?
C1 N1 B1 108.0(4) . . ?
B1 N1 C16 129.0(5) . . ?
C6 N2 C7 123.6(4) . . ?
C6 N2 B1 108.2(4) . . ?
B1 N2 C7 127.8(5) . . ?
C2 C1 N1 130.5(5) . . ?
C2 C1 C6 121.2(5) . . ?
C6 C1 N1 108.2(4) . . ?
C1 C2 H2 120.8 . . ?
C1 C2 C3 118.4(5) . . ?
C3 C2 H2 120.8 . . ?
C2 C3 H3 119.8 . . ?
C2 C3 C4 120.4(5) . . ?
C4 C3 H3 119.8 . . ?
C3 C4 H4 119.4 . . ?
C5 C4 C3 121.3(5) . . ?
C5 C4 H4 119.4 . . ?
C4 C5 H5 120.8 . . ?
C4 C5 C6 118.4(5) . . ?
C6 C5 H5 120.8 . . ?
N2 C6 C1 108.5(4) . . ?
C5 C6 N2 131.0(5) . . ?
C5 C6 C1 120.3(5) . . ?
P1 C7 H7A 108.1 . . ?
P1 C7 H7B 108.1 . . ?
N2 C7 P1 116.9(4) . . ?
N2 C7 H7A 108.1 . . ?
N2 C7 H7B 108.1 . . ?
H7A C7 H7B 107.3 . . ?
C9 C8 P1 105.5(4) . . ?
C9 C8 C10 107.2(5) . . ?
C9 C8 C11 108.8(5) . . ?
C10 C8 P1 108.5(4) . . ?
C11 C8 P1 116.6(4) . . ?
C11 C8 C10 109.8(4) . . ?
C8 C9 H9A 109.5 . . ?
C8 C9 H9B 109.5 . . ?
C8 C9 H9C 109.5 . . ?
H9A C9 H9B 109.5 . . ?
H9A C9 H9C 109.5 . . ?
H9B C9 H9C 109.5 . . ?
C8 C10 H10A 109.5 . . ?
C8 C10 H10B 109.5 . . ?
C8 C10 H10C 109.5 . . ?
H10A C10 H10B 109.5 . . ?
H10A C10 H10C 109.5 . . ?
H10B C10 H10C 109.5 . . ?
C8 C11 H11A 109.5 . . ?
C8 C11 H11B 109.5 . . ?
C8 C11 H11C 109.5 . . ?
H11A C11 H11B 109.5 . . ?
H11A C11 H11C 109.5 . . ?
H11B C11 H11C 109.5 . . ?
C13 C12 P1 104.8(4) . . ?
C14 C12 P1 116.3(4) . . ?
C14 C12 C13 108.6(5) . . ?
C15 C12 P1 109.0(4) . . ?
C15 C12 C13 108.0(5) . . ?
C15 C12 C14 109.6(5) . . ?
C12 C13 H13A 109.5 . . ?
C12 C13 H13B 109.5 . . ?
C12 C13 H13C 109.5 . . ?
H13A C13 H13B 109.5 . . ?
H13A C13 H13C 109.5 . . ?
H13B C13 H13C 109.5 . . ?
C12 C14 H14A 109.5 . . ?
C12 C14 H14B 109.5 . . ?
C12 C14 H14C 109.5 . . ?
H14A C14 H14B 109.5 . . ?
H14A C14 H14C 109.5 . . ?
H14B C14 H14C 109.5 . . ?
C12 C15 H15A 109.5 . . ?
C12 C15 H15B 109.5 . . ?
C12 C15 H15C 109.5 . . ?
H15A C15 H15B 109.5 . . ?
H15A C15 H15C 109.5 . . ?
H15B C15 H15C 109.5 . . ?
P2 C16 H16A 108.7 . . ?
P2 C16 H16B 108.7 . . ?
N1 C16 P2 114.2(4) . . ?
N1 C16 H16A 108.7 . . ?
N1 C16 H16B 108.7 . . ?
H16A C16 H16B 107.6 . . ?
C18 C17 P2 105.7(4) . . ?
C18 C17 C19 107.5(4) . . ?
C19 C17 P2 109.4(4) . . ?
C20 C17 P2 116.3(4) . . ?
C20 C17 C18 108.8(5) . . ?
C20 C17 C19 108.8(5) . . ?
C17 C18 H18A 109.5 . . ?
C17 C18 H18B 109.5 . . ?
C17 C18 H18C 109.5 . . ?
H18A C18 H18B 109.5 . . ?
H18A C18 H18C 109.5 . . ?
H18B C18 H18C 109.5 . . ?
C17 C19 H19A 109.5 . . ?
C17 C19 H19B 109.5 . . ?
C17 C19 H19C 109.5 . . ?
H19A C19 H19B 109.5 . . ?
H19A C19 H19C 109.5 . . ?
H19B C19 H19C 109.5 . . ?
C17 C20 H20A 109.5 . . ?
C17 C20 H20B 109.5 . . ?
C17 C20 H20C 109.5 . . ?
H20A C20 H20B 109.5 . . ?
H20A C20 H20C 109.5 . . ?
H20B C20 H20C 109.5 . . ?
C22 C21 P2 117.5(4) . . ?
C22 C21 C23 109.9(5) . . ?
C22 C21 C24 108.3(5) . . ?
C23 C21 P2 108.8(4) . . ?
C23 C21 C24 106.5(5) . . ?
C24 C21 P2 105.2(4) . . ?
C21 C22 H22A 109.5 . . ?
C21 C22 H22B 109.5 . . ?
C21 C22 H22C 109.5 . . ?
H22A C22 H22B 109.5 . . ?
H22A C22 H22C 109.5 . . ?
H22B C22 H22C 109.5 . . ?
C21 C23 H23A 109.5 . . ?
C21 C23 H23B 109.5 . . ?
C21 C23 H23C 109.5 . . ?
H23A C23 H23B 109.5 . . ?
H23A C23 H23C 109.5 . . ?
H23B C23 H23C 109.5 . . ?
C21 C24 H24A 109.5 . . ?
C21 C24 H24B 109.5 . . ?
C21 C24 H24C 109.5 . . ?
H24A C24 H24B 109.5 . . ?
H24A C24 H24C 109.5 . . ?
H24B C24 H24C 109.5 . . ?
N1 B1 N2 106.9(5) . . ?
N1 B1 H1 125(3) . . ?
N2 B1 H1 128(3) . . ?
C26 C25 H25 120.5 . . ?
C30 C25 H25 120.5 . . ?
C30 C25 C26 119.0(8) . . ?
C25 C26 H26 120.1 . . ?
C27 C26 C25 119.9(8) . . ?
C27 C26 H26 120.1 . . ?
C26 C27 H27 119.4 . . ?
C26 C27 C28 121.2(8) . . ?
C28 C27 H27 119.4 . . ?
C27 C28 H28 120.7 . . ?
C27 C28 C29 118.6(8) . . ?
C29 C28 H28 120.7 . . ?
C28 C29 H29 119.7 . . ?
C30 C29 C28 120.7(8) . . ?
C30 C29 H29 119.7 . . ?
C25 C30 H30 119.7 . . ?
C29 C30 C25 120.6(8) . . ?
C29 C30 H30 119.7 . . ?

loop_
_geom_bond_atom_site_label_1
_geom_bond_atom_site_label_2
_geom_bond_distance
_geom_bond_site_symmetry_2
_geom_bond_publ_flag
Pd1 P1 2.2821(15) . ?
Pd1 P2 2.2850(15) 2_666 ?
P1 C7 1.893(6) . ?
P1 C8 1.914(5) . ?
P1 C12 1.897(5) . ?
P2 Pd1 2.2849(15) 2_666 ?
P2 C16 1.898(5) . ?
P2 C17 1.903(6) . ?
P2 C21 1.892(6) . ?
N1 C1 1.411(6) . ?
N1 C16 1.470(6) . ?
N1 B1 1.426(8) . ?
N2 C6 1.399(7) . ?
N2 C7 1.467(6) . ?
N2 B1 1.433(7) . ?
C1 C2 1.387(7) . ?
C1 C6 1.411(7) . ?
C2 H2 0.9500 . ?
C2 C3 1.397(8) . ?
C3 H3 0.9500 . ?
C3 C4 1.402(8) . ?
C4 H4 0.9500 . ?
C4 C5 1.392(8) . ?
C5 H5 0.9500 . ?
C5 C6 1.393(7) . ?
C7 H7A 0.9900 . ?
C7 H7B 0.9900 . ?
C8 C9 1.541(8) . ?
C8 C10 1.549(8) . ?
C8 C11 1.544(8) . ?
C9 H9A 0.9800 . ?
C9 H9B 0.9800 . ?
C9 H9C 0.9800 . ?
C10 H10A 0.9800 . ?
C10 H10B 0.9800 . ?
C10 H10C 0.9800 . ?
C11 H11A 0.9800 . ?
C11 H11B 0.9800 . ?
C11 H11C 0.9800 . ?
C12 C13 1.552(7) . ?
C12 C14 1.546(8) . ?
C12 C15 1.527(8) . ?
C13 H13A 0.9800 . ?
C13 H13B 0.9800 . ?
C13 H13C 0.9800 . ?
C14 H14A 0.9800 . ?
C14 H14B 0.9800 . ?
C14 H14C 0.9800 . ?
C15 H15A 0.9800 . ?
C15 H15B 0.9800 . ?
C15 H15C 0.9800 . ?
C16 H16A 0.9900 . ?
C16 H16B 0.9900 . ?
C17 C18 1.548(8) . ?
C17 C19 1.554(7) . ?
C17 C20 1.532(8) . ?
C18 H18A 0.9800 . ?
C18 H18B 0.9800 . ?
C18 H18C 0.9800 . ?
C19 H19A 0.9800 . ?
C19 H19B 0.9800 . ?
C19 H19C 0.9800 . ?
C20 H20A 0.9800 . ?
C20 H20B 0.9800 . ?
C20 H20C 0.9800 . ?
C21 C22 1.540(8) . ?
C21 C23 1.542(8) . ?
C21 C24 1.560(8) . ?
C22 H22A 0.9800 . ?
C22 H22B 0.9800 . ?
C22 H22C 0.9800 . ?
C23 H23A 0.9800 . ?
C23 H23B 0.9800 . ?
C23 H23C 0.9800 . ?
C24 H24A 0.9800 . ?
C24 H24B 0.9800 . ?
C24 H24C 0.9800 . ?
B1 H1 1.17(6) . ?
C25 H25 0.9500 . ?
C25 C26 1.385(12) . ?
C25 C30 1.365(12) . ?
C26 H26 0.9500 . ?
C26 C27 1.350(11) . ?
C27 H27 0.9500 . ?
C27 C28 1.365(11) . ?
C28 H28 0.9500 . ?
C28 C29 1.376(11) . ?
C29 H29 0.9500 . ?
C29 C30 1.351(12) . ?
C30 H30 0.9500 . ?

loop_
_geom_torsion_atom_site_label_1
_geom_torsion_atom_site_label_2
_geom_torsion_atom_site_label_3
_geom_torsion_atom_site_label_4
_geom_torsion
_geom_torsion_site_symmetry_1
_geom_torsion_site_symmetry_2
_geom_torsion_site_symmetry_3
_geom_torsion_site_symmetry_4
_geom_torsion_publ_flag
Pd1 P1 C7 N2 -36.8(5) . . . . ?
Pd1 P1 C12 C13 74.5(4) . . . . ?
Pd1 P1 C12 C14 -165.6(4) . . . . ?
Pd1 P1 C12 C15 -41.0(4) . . . . ?
Pd1 P2 C16 N1 36.1(4) 2_666 . . . ?
Pd1 P2 C21 C22 166.6(4) 2_666 . . . ?
Pd1 P2 C21 C23 40.9(4) 2_666 . . . ?
Pd1 P2 C21 C24 -72.8(4) 2_666 . . . ?
N1 C1 C2 C3 -175.7(5) . . . . ?
N1 C1 C6 N2 1.3(6) . . . . ?
N1 C1 C6 C5 177.3(5) . . . . ?
C1 N1 C16 P2 -74.1(5) . . . . ?
C1 N1 B1 N2 3.8(6) . . . . ?
C1 C2 C3 C4 -0.6(9) . . . . ?
C2 C1 C6 N2 -175.6(5) . . . . ?
C2 C1 C6 C5 0.5(8) . . . . ?
C2 C3 C4 C5 0.0(9) . . . . ?
C3 C4 C5 C6 0.9(8) . . . . ?
C4 C5 C6 N2 173.9(5) . . . . ?
C4 C5 C6 C1 -1.1(8) . . . . ?
C6 N2 C7 P1 73.1(6) . . . . ?
C6 N2 B1 N1 -3.1(6) . . . . ?
C6 C1 C2 C3 0.4(8) . . . . ?
C7 P1 C12 C13 -58.1(4) . . . . ?
C7 P1 C12 C14 61.9(4) . . . . ?
C7 P1 C12 C15 -173.5(4) . . . . ?
C7 N2 C6 C1 174.3(4) . . . . ?
C7 N2 C6 C5 -1.2(9) . . . . ?
C7 N2 B1 N1 -175.9(5) . . . . ?
C8 P1 C7 N2 -157.3(4) . . . . ?
C8 P1 C12 C13 -161.2(4) . . . . ?
C8 P1 C12 C14 -41.2(5) . . . . ?
C8 P1 C12 C15 83.4(4) . . . . ?
C12 P1 C7 N2 89.5(4) . . . . ?
C16 P2 C21 C22 -61.6(5) . . . . ?
C16 P2 C21 C23 172.7(4) . . . . ?
C16 P2 C21 C24 59.0(4) . . . . ?
C16 N1 C1 C2 -2.9(8) . . . . ?
C16 N1 C1 C6 -179.3(4) . . . . ?
C16 N1 B1 N2 179.7(5) . . . . ?
C17 P2 C16 N1 156.5(4) . . . . ?
C17 P2 C21 C22 42.6(5) . . . . ?
C17 P2 C21 C23 -83.1(4) . . . . ?
C17 P2 C21 C24 163.2(4) . . . . ?
C21 P2 C16 N1 -90.6(4) . . . . ?
B1 N1 C1 C2 173.2(6) . . . . ?
B1 N1 C1 C6 -3.2(6) . . . . ?
B1 N1 C16 P2 110.7(5) . . . . ?
B1 N2 C6 C1 1.1(6) . . . . ?
B1 N2 C6 C5 -174.4(6) . . . . ?
B1 N2 C7 P1 -115.0(5) . . . . ?
C25 C26 C27 C28 1.2(12) . . . . ?
C26 C25 C30 C29 2.2(14) . . . . ?
C26 C27 C28 C29 -0.3(13) . . . . ?
C27 C28 C29 C30 0.3(14) . . . . ?
C28 C29 C30 C25 -1.4(15) . . . . ?
C30 C25 C26 C27 -2.2(13) . . . . ?
